data_7228224
loop_
_publ_author_name
'Konieczny, Krzysztof'
'Bakowicz, Julia'
'Galica, Tomasz'
'Siedlecka, Renata'
'Turowska-Tyrk, Ilona'

_publ_section_title
;
 The reasons for the photochemical behaviour of propylamine
 4-(2,4,6-triisopropylbenzoyl)benzoate during the Norrish-Yang reaction
;
_journal_name_full CrystEngComm
_journal_paper_doi 10.1039/C7CE00558J
_journal_year 2017
_chemical_formula_sum 'C26 H37 N O3'
_chemical_formula_weight 411.56
_chemical_properties_physical ', Photo-sensitive'
_space_group_crystal_system monoclinic
_space_group_IT_number 14
_space_group_name_Hall '-P 2ybc'
_space_group_name_H-M_alt 'P 1 21/c 1'
_symmetry_space_group_name_Hall '-P 2ybc'
_symmetry_space_group_name_H-M 'P 1 21/c 1'
_atom_sites_solution_hydrogens mixed
_atom_sites_solution_primary direct
_atom_sites_solution_secondary difmap
_audit_creation_method SHELXL-2014/7
_audit_update_record
;
2017-03-23 deposited with the CCDC.
2017-05-04 downloaded from the CCDC.
;
_cell_angle_alpha 90
_cell_angle_beta 93.894(4)
_cell_angle_gamma 90
_cell_formula_units_Z 4
_cell_length_a 24.3213(8)
_cell_length_b 6.2222(3)
_cell_length_c 16.8774(8)
_cell_measurement_reflns_used 2355
_cell_measurement_temperature 299(2)
_cell_measurement_theta_max 26.4020
_cell_measurement_theta_min 2.4010
_cell_volume 2548.19(19)
_computing_cell_refinement 'CrysAlisPro (Agilent Technologies, 2014)'
_computing_data_collection 'CrysAlisPro (Agilent Technologies, 2014)'
_computing_data_reduction 'CrysAlisPro (Rigaku Oxford Diffraction, 2016)'
_computing_molecular_graphics 'ORTEP-3 for Windows (Farrugia, 2012)'
_computing_publication_material 'SHELXL-2014/7 (Sheldrick, 2015)'
_computing_structure_refinement 'SHELXL-2014/7 (Sheldrick, 2015)'
_computing_structure_solution 'SHELXS-2013/1 (Sheldrick, 2008)'
_diffrn_ambient_temperature 299(2)
_diffrn_detector_area_resol_mean 15.9718
_diffrn_measured_fraction_theta_full 1.000
_diffrn_measured_fraction_theta_max 1.000
_diffrn_measurement_device_type 'KM4 with Eos CCD'
_diffrn_measurement_method '\w scans'
_diffrn_radiation_monochromator graphite
_diffrn_radiation_type MoK\a
_diffrn_radiation_wavelength 0.71073
_diffrn_reflns_av_R_equivalents 0.0314
_diffrn_reflns_av_unetI/netI 0.0380
_diffrn_reflns_Laue_measured_fraction_full 1.000
_diffrn_reflns_Laue_measured_fraction_max 1.000
_diffrn_reflns_limit_h_max 23
_diffrn_reflns_limit_h_min -29
_diffrn_reflns_limit_k_max 7
_diffrn_reflns_limit_k_min -7
_diffrn_reflns_limit_l_max 20
_diffrn_reflns_limit_l_min -16
_diffrn_reflns_number 10026
_diffrn_reflns_point_group_measured_fraction_full 1.000
_diffrn_reflns_point_group_measured_fraction_max 1.000
_diffrn_reflns_theta_full 25.242
_diffrn_reflns_theta_max 25.997
_diffrn_reflns_theta_min 2.419
_diffrn_source 'fine-focus sealed tube'
_exptl_absorpt_coefficient_mu 0.069
_exptl_absorpt_correction_T_max 1.00000
_exptl_absorpt_correction_T_min 0.99789
_exptl_absorpt_correction_type multi-scan
_exptl_absorpt_process_details 'Scale3 AbsPack (Agilent Technologies, 2014)'
_exptl_crystal_colour colourless
_exptl_crystal_density_diffrn 1.073
_exptl_crystal_description block
_exptl_crystal_F_000 896
_exptl_crystal_size_max 0.56
_exptl_crystal_size_mid 0.15
_exptl_crystal_size_min 0.13
_refine_diff_density_max 0.273
_refine_diff_density_min -0.166
_refine_diff_density_rms 0.032
_refine_ls_extinction_method none
_refine_ls_goodness_of_fit_ref 1.018
_refine_ls_hydrogen_treatment mixed
_refine_ls_matrix_type full
_refine_ls_number_parameters 323
_refine_ls_number_reflns 5012
_refine_ls_number_restraints 34
_refine_ls_restrained_S_all 1.017
_refine_ls_R_factor_all 0.1106
_refine_ls_R_factor_gt 0.0638
_refine_ls_shift/su_max 0.000
_refine_ls_shift/su_mean 0.000
_refine_ls_structure_factor_coef Fsqd
_refine_ls_weighting_details 'w=1/[\s^2^(Fo^2^)+(0.0765P)^2^+0.5078P] where P=(Fo^2^+2Fc^2^)/3'
_refine_ls_weighting_scheme calc
_refine_ls_wR_factor_gt 0.1479
_refine_ls_wR_factor_ref 0.1716
_reflns_Friedel_coverage 0.000
_reflns_number_gt 3040
_reflns_number_total 5012
_reflns_threshold_expression 'I > 2\s(I)'
_cod_data_source_file c7ce00558j1.cif
_cod_data_source_block 0minUV
_cod_database_code 7228224
_shelx_shelxl_version_number 2014/7
_shelx_space_group_comment
;
The symmetry employed for this shelxl refinement is uniquely defined
by the following loop, which should always be used as a source of
symmetry information in preference to the above space-group names.
They are only intended as comments.
;
_shelx_estimated_absorpt_t_min 0.962
_shelx_estimated_absorpt_t_max 0.991

loop_
_space_group_symop_operation_xyz
'x, y, z'
'-x, y+1/2, -z+1/2'
'-x, -y, -z'
'x, -y-1/2, z-1/2'

loop_
_atom_site_label
_atom_site_type_symbol
_atom_site_fract_x
_atom_site_fract_y
_atom_site_fract_z
_atom_site_U_iso_or_equiv
_atom_site_adp_type
_atom_site_occupancy
_atom_site_site_symmetry_order
_atom_site_calc_flag
_atom_site_refinement_flags_posn
_atom_site_refinement_flags_adp
_atom_site_refinement_flags_occupancy
_atom_site_disorder_assembly
_atom_site_disorder_group
O1 O 0.27200(7) 1.3515(3) 0.53817(12) 0.0768(6) Uani 1 1 d . . . . .
O2 O 0.45579(6) 0.7938(3) 0.31727(10) 0.0638(5) Uani 1 1 d . . . . .
O3 O 0.40690(7) 0.4967(3) 0.32732(12) 0.0730(5) Uani 1 1 d . . . . .
C2 C 0.16113(9) 1.0835(4) 0.48911(14) 0.0578(6) Uani 1 1 d . . . . .
C3 C 0.11200(11) 0.9973(5) 0.51278(18) 0.0722(8) Uani 1 1 d . . . . .
H3 H 0.0795(11) 1.006(4) 0.4779(15) 0.070(8) Uiso 1 1 d . . . . .
C4 C 0.10864(10) 0.8941(5) 0.58462(17) 0.0723(8) Uani 1 1 d . . . . .
C5 C 0.15591(10) 0.8778(5) 0.63398(17) 0.0665(7) Uani 1 1 d . . . . .
H5 H 0.1566(9) 0.809(4) 0.6822(16) 0.064(7) Uiso 1 1 d . . . . .
C6 C 0.20662(9) 0.9608(4) 0.61411(14) 0.0538(6) Uani 1 1 d . . . . .
C1 C 0.20806(9) 1.0655(4) 0.54086(13) 0.0487(6) Uani 1 1 d . . . . .
C7 C 0.26139(9) 1.1665(4) 0.51966(13) 0.0491(6) Uani 1 1 d . . . . .
C8 C 0.30107(8) 1.0375(3) 0.47548(12) 0.0423(5) Uani 1 1 d . . . . .
C9 C 0.35042(9) 1.1319(4) 0.45638(13) 0.0469(5) Uani 1 1 d . . . . .
H9 H 0.3585(8) 1.283(4) 0.4731(12) 0.047(6) Uiso 1 1 d . . . . .
C10 C 0.38735(9) 1.0179(4) 0.41441(13) 0.0476(6) Uani 1 1 d . . . . .
H10 H 0.4209(9) 1.084(3) 0.4015(13) 0.050(6) Uiso 1 1 d . . . . .
C11 C 0.37635(8) 0.8094(3) 0.39011(12) 0.0399(5) Uani 1 1 d . . . . .
C12 C 0.32766(8) 0.7141(4) 0.41045(13) 0.0461(5) Uani 1 1 d . . . . .
H12 H 0.3192(8) 0.567(4) 0.3953(13) 0.050(6) Uiso 1 1 d . . . . .
C13 C 0.29033(9) 0.8272(4) 0.45283(13) 0.0466(5) Uani 1 1 d . . . . .
H13 H 0.2564(8) 0.761(3) 0.4657(12) 0.046(6) Uiso 1 1 d . . . . .
C14 C 0.41597(9) 0.6882(4) 0.34101(13) 0.0480(5) Uani 1 1 d . . . . .
C15 C 0.16333(11) 1.1972(5) 0.40995(16) 0.0718(8) Uani 1 1 d . . . . .
H15 H 0.2023 1.2207 0.4010 0.086 Uiso 1 1 calc R U . . .
C16 C 0.13602(18) 1.4167(6) 0.4120(2) 0.1257(15) Uani 1 1 d . . . . .
H16A H 0.1522 1.4979 0.4559 0.189 Uiso 1 1 calc R U . . .
H16B H 0.1413 1.4916 0.3634 0.189 Uiso 1 1 calc R U . . .
H16C H 0.0973 1.3991 0.4179 0.189 Uiso 1 1 calc R U . . .
C17 C 0.13894(17) 1.0633(7) 0.3414(2) 0.1212(14) Uani 1 1 d . . . . .
H17A H 0.1412 1.1416 0.2927 0.182 Uiso 1 1 calc R U . . .
H17B H 0.1591 0.9312 0.3386 0.182 Uiso 1 1 calc R U . . .
H17C H 0.1010 1.0324 0.3493 0.182 Uiso 1 1 calc R U . . .
C18 C 0.05388(12) 0.8060(7) 0.6091(2) 0.1019(11) Uani 1 1 d . . . . .
H18 H 0.0262 0.8441 0.5665 0.122 Uiso 1 1 calc R U . . .
C19 C 0.05400(18) 0.5663(9) 0.6143(3) 0.161(2) Uani 1 1 d . . . . .
H19A H 0.0657 0.5070 0.5657 0.242 Uiso 1 1 calc R U . . .
H19B H 0.0789 0.5215 0.6577 0.242 Uiso 1 1 calc R U . . .
H19C H 0.0175 0.5164 0.6227 0.242 Uiso 1 1 calc R U . . .
C20 C 0.03620(16) 0.9092(9) 0.6821(3) 0.165(2) Uani 1 1 d . . . . .
H20A H 0.0368 1.0625 0.6759 0.248 Uiso 1 1 calc R U . . .
H20B H -0.0005 0.8634 0.6913 0.248 Uiso 1 1 calc R U . . .
H20C H 0.0608 0.8685 0.7264 0.248 Uiso 1 1 calc R U . . .
C21 C 0.25747(10) 0.9424(4) 0.67051(15) 0.0631(7) Uani 1 1 d . . . . .
H21 H 0.2892 0.9786 0.6404 0.076 Uiso 1 1 calc R U . . .
C22 C 0.25629(14) 1.1022(5) 0.7381(2) 0.0934(10) Uani 1 1 d . . . . .
H22A H 0.2890 1.0864 0.7727 0.140 Uiso 1 1 calc R U . . .
H22B H 0.2546 1.2455 0.7170 0.140 Uiso 1 1 calc R U . . .
H22C H 0.2245 1.0759 0.7674 0.140 Uiso 1 1 calc R U . . .
C23 C 0.26656(13) 0.7166(5) 0.70228(19) 0.0871(9) Uani 1 1 d . . . . .
H23A H 0.2992 0.7134 0.7376 0.131 Uiso 1 1 calc R U . . .
H23B H 0.2354 0.6735 0.7305 0.131 Uiso 1 1 calc R U . . .
H23C H 0.2709 0.6197 0.6589 0.131 Uiso 1 1 calc R U . . .
N1 N 0.55728(7) 0.6742(3) 0.27071(11) 0.0512(5) Uani 0.720(10) 1 d D U P A 1
H1A H 0.5623 0.7995 0.2468 0.077 Uiso 0.720(10) 1 calc R U P A 1
H1B H 0.5574 0.5687 0.2351 0.077 Uiso 0.720(10) 1 calc R U P A 1
H1C H 0.5251 0.6758 0.2928 0.077 Uiso 0.720(10) 1 calc R U P A 1
C24 C 0.6026(4) 0.6385(16) 0.3334(5) 0.070(2) Uani 0.720(10) 1 d D U P A 1
H24A H 0.6028 0.7558 0.3713 0.084 Uiso 0.720(10) 1 calc R U P A 1
H24B H 0.6376 0.6403 0.3091 0.084 Uiso 0.720(10) 1 calc R U P A 1
C25 C 0.5970(2) 0.4295(11) 0.3767(3) 0.0812(18) Uani 0.720(10) 1 d D U P A 1
H25A H 0.5983 0.3133 0.3386 0.097 Uiso 0.720(10) 1 calc R U P A 1
H25B H 0.6288 0.4136 0.4144 0.097 Uiso 0.720(10) 1 calc R U P A 1
C26 C 0.5459(3) 0.4035(16) 0.4208(5) 0.118(4) Uani 0.720(10) 1 d D U P A 1
H26A H 0.5464 0.2655 0.4463 0.177 Uiso 0.720(10) 1 calc R U P A 1
H26B H 0.5446 0.5145 0.4601 0.177 Uiso 0.720(10) 1 calc R U P A 1
H26C H 0.5141 0.4139 0.3842 0.177 Uiso 0.720(10) 1 calc R U P A 1
N1B N 0.55728(7) 0.6742(3) 0.27071(11) 0.0512(5) Uani 0.280(10) 1 d D U P A 2
H1B1 H 0.5734 0.7676 0.2398 0.077 Uiso 0.280(10) 1 calc R U P A 2
H1B2 H 0.5557 0.5459 0.2474 0.077 Uiso 0.280(10) 1 calc R U P A 2
H1B3 H 0.5233 0.7189 0.2785 0.077 Uiso 0.280(10) 1 calc R U P A 2
C24B C 0.5896(9) 0.658(4) 0.3481(11) 0.087(8) Uani 0.280(10) 1 d D U P A 2
H24C H 0.5919 0.7995 0.3721 0.105 Uiso 0.280(10) 1 calc R U P A 2
H24D H 0.6268 0.6132 0.3386 0.105 Uiso 0.280(10) 1 calc R U P A 2
C25B C 0.5660(10) 0.501(3) 0.4073(10) 0.112(8) Uani 0.280(10) 1 d D U P A 2
H25C H 0.5857 0.5194 0.4588 0.135 Uiso 0.280(10) 1 calc R U P A 2
H25D H 0.5276 0.5365 0.4130 0.135 Uiso 0.280(10) 1 calc R U P A 2
C26B C 0.5697(10) 0.268(3) 0.3830(11) 0.134(7) Uani 0.280(10) 1 d D U P A 2
H26D H 0.5544 0.1788 0.4223 0.201 Uiso 0.280(10) 1 calc R U P A 2
H26E H 0.5496 0.2472 0.3327 0.201 Uiso 0.280(10) 1 calc R U P A 2
H26F H 0.6077 0.2301 0.3785 0.201 Uiso 0.280(10) 1 calc R U P A 2

loop_
_atom_site_aniso_label
_atom_site_aniso_U_11
_atom_site_aniso_U_22
_atom_site_aniso_U_33
_atom_site_aniso_U_23
_atom_site_aniso_U_13
_atom_site_aniso_U_12
O1 0.0852(12) 0.0521(11) 0.0988(14) -0.0194(10) 0.0469(11) -0.0045(9)
O2 0.0585(9) 0.0568(10) 0.0811(12) 0.0089(9) 0.0401(9) 0.0098(8)
O3 0.0775(12) 0.0507(11) 0.0960(14) -0.0154(10) 0.0439(10) 0.0025(9)
C2 0.0517(13) 0.0692(16) 0.0544(14) 0.0050(12) 0.0167(11) 0.0103(12)
C3 0.0474(14) 0.098(2) 0.0723(19) 0.0074(17) 0.0091(14) 0.0094(14)
C4 0.0502(14) 0.094(2) 0.0747(18) 0.0122(16) 0.0212(13) 0.0008(14)
C5 0.0595(16) 0.085(2) 0.0571(16) 0.0162(15) 0.0228(13) 0.0031(13)
C6 0.0497(13) 0.0625(15) 0.0514(14) 0.0035(12) 0.0196(11) 0.0087(11)
C1 0.0489(12) 0.0507(13) 0.0488(13) -0.0017(11) 0.0202(11) 0.0102(10)
C7 0.0553(13) 0.0458(14) 0.0483(13) -0.0005(11) 0.0193(10) 0.0036(10)
C8 0.0442(11) 0.0432(12) 0.0406(12) -0.0004(9) 0.0114(9) 0.0032(9)
C9 0.0535(12) 0.0407(13) 0.0482(13) -0.0035(10) 0.0158(10) -0.0037(10)
C10 0.0435(12) 0.0485(13) 0.0527(14) -0.0002(11) 0.0181(10) -0.0048(10)
C11 0.0408(11) 0.0426(12) 0.0371(11) 0.0021(9) 0.0092(9) 0.0043(9)
C12 0.0477(12) 0.0388(13) 0.0531(13) -0.0042(10) 0.0137(10) -0.0018(10)
C13 0.0419(11) 0.0470(13) 0.0528(13) -0.0031(10) 0.0163(10) -0.0036(10)
C14 0.0506(12) 0.0470(14) 0.0482(13) 0.0032(11) 0.0174(10) 0.0093(11)
C15 0.0653(15) 0.091(2) 0.0596(16) 0.0147(15) 0.0112(13) 0.0112(14)
C16 0.161(4) 0.111(3) 0.109(3) 0.042(2) 0.037(3) 0.049(3)
C17 0.140(3) 0.157(4) 0.067(2) 0.007(2) 0.010(2) -0.016(3)
C18 0.0598(17) 0.141(3) 0.107(3) 0.028(2) 0.0264(18) -0.0135(19)
C19 0.127(4) 0.164(5) 0.200(5) -0.013(4) 0.070(4) -0.063(3)
C20 0.097(3) 0.217(5) 0.194(5) -0.038(4) 0.101(3) -0.030(3)
C21 0.0590(14) 0.0799(18) 0.0519(15) 0.0058(14) 0.0156(12) 0.0043(13)
C22 0.119(3) 0.0670(19) 0.092(2) -0.0065(17) -0.0075(19) 0.0083(18)
C23 0.099(2) 0.080(2) 0.080(2) -0.0108(17) -0.0091(17) 0.0245(17)
N1 0.0472(10) 0.0441(11) 0.0646(13) 0.0031(9) 0.0208(9) 0.0001(8)
C24 0.050(3) 0.073(4) 0.088(4) 0.003(3) 0.003(3) -0.001(2)
C25 0.067(3) 0.091(4) 0.084(3) 0.016(3) -0.008(2) 0.008(3)
C26 0.089(4) 0.155(10) 0.111(5) 0.064(6) 0.013(3) -0.002(4)
N1B 0.0472(10) 0.0441(11) 0.0646(13) 0.0031(9) 0.0208(9) 0.0001(8)
C24B 0.063(12) 0.082(12) 0.112(15) 0.007(11) -0.028(11) -0.024(10)
C25B 0.13(2) 0.108(14) 0.091(15) 0.019(11) -0.054(15) -0.011(12)
C26B 0.170(17) 0.117(15) 0.115(13) 0.017(11) 0.016(12) -0.016(13)

loop_
_atom_type_symbol
_atom_type_description
_atom_type_scat_dispersion_real
_atom_type_scat_dispersion_imag
_atom_type_scat_source
C C 0.0033 0.0016 'International Tables Vol C Tables 4.2.6.8 and 6.1.1.4'
H H 0.0000 0.0000 'International Tables Vol C Tables 4.2.6.8 and 6.1.1.4'
N N 0.0061 0.0033 'International Tables Vol C Tables 4.2.6.8 and 6.1.1.4'
O O 0.0106 0.0060 'International Tables Vol C Tables 4.2.6.8 and 6.1.1.4'

loop_
_geom_angle_atom_site_label_1
_geom_angle_atom_site_label_2
_geom_angle_atom_site_label_3
_geom_angle
C3 C2 C1 118.1(2)
C3 C2 C15 121.0(2)
C1 C2 C15 120.9(2)
C4 C3 C2 122.3(3)
C5 C4 C3 118.0(2)
C5 C4 C18 121.3(3)
C3 C4 C18 120.7(3)
C4 C5 C6 122.8(3)
C5 C6 C1 117.3(2)
C5 C6 C21 121.2(2)
C1 C6 C21 121.5(2)
C2 C1 C6 121.5(2)
C2 C1 C7 120.0(2)
C6 C1 C7 118.5(2)
O1 C7 C8 120.28(19)
O1 C7 C1 120.33(19)
C8 C7 C1 119.39(19)
C13 C8 C9 118.96(19)
C13 C8 C7 122.03(19)
C9 C8 C7 119.00(19)
C10 C9 C8 120.3(2)
C9 C10 C11 121.1(2)
C10 C11 C12 118.62(19)
C10 C11 C14 120.86(18)
C12 C11 C14 120.51(19)
C13 C12 C11 120.7(2)
C8 C13 C12 120.3(2)
O3 C14 O2 125.3(2)
O3 C14 C11 118.20(19)
O2 C14 C11 116.5(2)
C17 C15 C2 112.5(3)
C17 C15 C16 111.2(3)
C2 C15 C16 111.0(2)
C20 C18 C19 112.6(4)
C20 C18 C4 112.3(3)
C19 C18 C4 112.1(3)
C6 C21 C23 112.7(2)
C6 C21 C22 111.6(2)
C23 C21 C22 110.6(2)
N1 C24 C25 112.8(6)
C26 C25 C24 116.1(7)
N1B C24B C25B 114.7(14)
C26B C25B C24B 114(2)

loop_
_geom_bond_atom_site_label_1
_geom_bond_atom_site_label_2
_geom_bond_distance
O1 C7 1.216(3)
O2 C14 1.258(3)
O3 C14 1.231(3)
C2 C3 1.393(3)
C2 C1 1.394(3)
C2 C15 1.516(3)
C3 C4 1.379(4)
C4 C5 1.377(4)
C4 C18 1.523(4)
C5 C6 1.399(3)
C6 C1 1.400(3)
C6 C21 1.513(3)
C1 C7 1.506(3)
C7 C8 1.493(3)
C8 C13 1.383(3)
C8 C9 1.394(3)
C9 C10 1.378(3)
C10 C11 1.381(3)
C11 C12 1.388(3)
C11 C14 1.514(3)
C12 C13 1.385(3)
C15 C17 1.514(5)
C15 C16 1.520(4)
C18 C20 1.479(6)
C18 C19 1.494(6)
C21 C23 1.515(4)
C21 C22 1.515(4)
N1 C24 1.491(8)
C24 C25 1.503(9)
C25 C26 1.500(8)
N1B C24B 1.481(17)
C24B C25B 1.537(17)
C25B C26B 1.510(18)
